data_1511126
loop_
_publ_author_name
'Bergerhoff, G.'
'Boenisch, J.'

_publ_section_title
;
 Strukturen im System Sn F2 - B F3
;
_journal_name_full 'Zeitschrift fuer Anorganische und Allgemeine Chemie'
_journal_page_first 35
_journal_page_last 41
_journal_paper_doi 10.1002/zaac.19814730204
_journal_volume 473
_journal_year 1981
_chemical_formula_sum 'B F7 Sn2'
_chemical_name_systematic 'Sn2 F3 B F4'
_space_group_IT_number 14
_symmetry_space_group_name_Hall '-P 2ybc'
_symmetry_space_group_name_H-M 'P 1 21/c 1'
_cell_angle_alpha 90
_cell_angle_beta 111.31
_cell_angle_gamma 90
_cell_formula_units_Z 4
_cell_length_a 5.395
_cell_length_b 8.978
_cell_length_c 14.894
_cell_volume 672.086
_citation_journal_id_ASTM ZAACAB
_cod_data_source_file boron0-1_227.cif
_cod_data_source_block B1F7Sn2
_cod_original_formula_sum 'B1 F7 Sn2'
_cod_database_code 1511126

loop_
_symmetry_equiv_pos_as_xyz
x,y,z
-x,y+1/2,-z+1/2
-x,-y,-z
x,-y-1/2,z-1/2

loop_
_atom_site_label
_atom_site_type_symbol
_atom_site_fract_x
_atom_site_fract_y
_atom_site_fract_z
_atom_site_occupancy
_atom_site_U_iso_or_equiv
F4 F-1 0.115 0.386 0.151 1 0.0
F1 F-1 0.367 0.36 0.364 1 0.0
F7 F-1 0.221 0.709 0.968 1 0.0
F5 F-1 0.071 0.68 0.32 1 0.0
F3 F-1 0.139 0.638 0.634 1 0.0
F6 F-1 0.314 0.614 0.85 1 0.0
F2 F-1 0.297 0.398 0.544 1 0.0
Sn2 Sn+2 0.8082 0.7302 0.0581 1 0.0
B1 B+3 0.118 0.685 0.868 1 0.0
Sn1 Sn+2 0.4373 0.0215 0.1873 1 0.0
